data_7246624
loop_
_publ_author_name
'Nakanishi, Takumi'
'Hori, Yuta'
'Shigeta, Yasuteru'
'Sato, Hiroyasu'
'Wu, Shu-Qi'
'Kiyanagi, Ryoji'
'Munakata, Koji'
'Ohhara, Takashi'
'Sato, Osamu'

_publ_section_title
;
 Observation of proton-transfer-coupled spin transition by single-crystal
 neutron-diffraction measurement.
;
_journal_issue 17
_journal_name_full 'Physical chemistry chemical physics : PCCP'
_journal_page_first 12394
_journal_page_last 12400
_journal_paper_doi 10.1039/d3cp00527e
_journal_volume 25
_journal_year 2023
_chemical_formula_moiety 'C38 H32 Fe N8 O4, 2(C3 F6 N O4 S2)'
_chemical_formula_sum 'C44 H32 F12 Fe N10 O12 S4'
_chemical_formula_weight 1304.88
_space_group_crystal_system monoclinic
_space_group_IT_number 14
_space_group_name_Hall '-P 2ybc'
_space_group_name_H-M_alt 'P 1 21/c 1'
_atom_sites_solution_hydrogens geom
_audit_creation_date 2022-02-12
_audit_creation_method
;
Olex2 1.3
(compiled 2020.11.12 svn.r5f609507 for OlexSys, GUI svn.r6408)
;
_audit_update_record
;
2022-05-23 deposited with the CCDC.	2023-04-13 downloaded from the CCDC.
;
_cell_angle_alpha 90
_cell_angle_beta 117.356(5)
_cell_angle_gamma 90
_cell_formula_units_Z 4
_cell_length_a 17.0591(6)
_cell_length_b 17.8559(4)
_cell_length_c 18.1668(7)
_cell_measurement_reflns_used 13543
_cell_measurement_temperature 123.15
_cell_measurement_theta_max 30.4490
_cell_measurement_theta_min 2.4550
_cell_volume 4914.9(4)
_computing_cell_refinement 'CrysAlisPro 1.171.41.43a (Rigaku OD, 2019)'
_computing_data_collection 'CrysAlisPro 1.171.41.43a (Rigaku OD, 2019)'
_computing_data_reduction 'CrysAlisPro 1.171.41.43a (Rigaku OD, 2019)'
_computing_molecular_graphics 'Olex2 1.3 (Dolomanov et al., 2009)'
_computing_publication_material 'Olex2 1.3 (Dolomanov et al., 2009)'
_computing_structure_refinement 'SHELXL 2018/3 (Sheldrick, 2015)'
_computing_structure_solution 'ShelXT (Sheldrick, 2015)'
_diffrn_ambient_temperature 123.15
_diffrn_detector_area_resol_mean 5.811
_diffrn_detector_type 'HPC area detector'
_diffrn_measured_fraction_theta_full 0.979
_diffrn_measured_fraction_theta_max 0.979
_diffrn_measurement_details
;
List of Runs (angles in degrees, time in seconds):

  # Type    Start    End  Width  t~exp~   \w     \q     \k     \f   Frames
#--------------------------------------------------------------------------
  1  \w     28.00  68.00   0.50   21.64    --  -15.90  45.00  30.00   80
  2  \w    -99.00 -48.00   0.50   21.64    --  -15.90  45.00 150.00  102
  3  \w     46.00  73.00   0.50   21.64    --  -15.90  45.00 150.00   54
  4  \w   -105.00   6.00   0.50   21.64    --  -15.90  45.00  30.00  222
;
_diffrn_measurement_device 'four-circle diffractometer'
_diffrn_measurement_device_type 'Rigaku XtaLAB P200'
_diffrn_measurement_method '\w scans'
_diffrn_radiation_type MoK\a
_diffrn_radiation_wavelength 0.71073
_diffrn_reflns_av_R_equivalents 0.0161
_diffrn_reflns_av_unetI/netI 0.0187
_diffrn_reflns_Laue_measured_fraction_full 0.979
_diffrn_reflns_Laue_measured_fraction_max 0.979
_diffrn_reflns_limit_h_max 20
_diffrn_reflns_limit_h_min -20
_diffrn_reflns_limit_k_max 21
_diffrn_reflns_limit_k_min -20
_diffrn_reflns_limit_l_max 21
_diffrn_reflns_limit_l_min -20
_diffrn_reflns_number 23307
_diffrn_reflns_point_group_measured_fraction_full 0.979
_diffrn_reflns_point_group_measured_fraction_max 0.979
_diffrn_reflns_theta_full 25.242
_diffrn_reflns_theta_max 25.350
_diffrn_reflns_theta_min 2.502
_exptl_absorpt_coefficient_mu 0.598
_exptl_absorpt_correction_T_max 1.00000
_exptl_absorpt_correction_T_min 0.81396
_exptl_absorpt_correction_type multi-scan
_exptl_absorpt_process_details
;
CrysAlisPro 1.171.41.43a (Rigaku Oxford Diffraction, 2019)
Empirical absorption correction using spherical harmonics,
 implemented in SCALE3 ABSPACK scaling algorithm.
;
_exptl_crystal_colour 'metallic blackish green'
_exptl_crystal_colour_lustre metallic
_exptl_crystal_colour_modifier blackish
_exptl_crystal_colour_primary green
_exptl_crystal_density_diffrn 1.763
_exptl_crystal_description prism
_exptl_crystal_F_000 2640
_exptl_crystal_size_max 0.239
_exptl_crystal_size_mid 0.178
_exptl_crystal_size_min 0.135
_refine_diff_density_max 0.842
_refine_diff_density_min -0.518
_refine_diff_density_rms 0.073
_refine_ls_extinction_method none
_refine_ls_goodness_of_fit_ref 1.032
_refine_ls_hydrogen_treatment constr
_refine_ls_matrix_type full
_refine_ls_number_parameters 750
_refine_ls_number_reflns 8807
_refine_ls_number_restraints 0
_refine_ls_restrained_S_all 1.032
_refine_ls_R_factor_all 0.0462
_refine_ls_R_factor_gt 0.0429
_refine_ls_shift/su_max 0.001
_refine_ls_shift/su_mean 0.000
_refine_ls_structure_factor_coef Fsqd
_refine_ls_weighting_details 'w=1/[\s^2^(Fo^2^)+(0.0586P)^2^+8.5243P] where P=(Fo^2^+2Fc^2^)/3'
_refine_ls_weighting_scheme calc
_refine_ls_wR_factor_gt 0.1141
_refine_ls_wR_factor_ref 0.1166
_reflns_Friedel_coverage 0.000
_reflns_number_gt 8057
_reflns_number_total 8807
_reflns_threshold_expression 'I > 2\s(I)'
_cod_data_source_file d3cp00527e2.cif
_cod_data_source_block FePy3OMe_HFDF_123K_Xray
_cod_depositor_comments 'Adding full bibliography for 7246623--7246626.cif.'
_cod_original_cell_volume 4914.9(3)
_cod_database_code 7246624
_shelx_shelxl_version_number 2018/3
_shelx_space_group_comment
;
The symmetry employed for this shelxl refinement is uniquely defined
by the following loop, which should always be used as a source of
symmetry information in preference to the above space-group names.
They are only intended as comments.
;
_shelx_estimated_absorpt_t_max 0.924
_shelx_estimated_absorpt_t_min 0.870
_olex2_refinement_description
;
1. Fixed Uiso
 At 1.2 times of:
  All C(H) groups, All N(H) groups
 At 1.5 times of:
  All C(H,H,H) groups
2.a Aromatic/amide H refined with riding coordinates:
 N7(H2), N4(H1), C18(H3), C19(H38), C1(H19), C4(H16), C26(H30), C20(H37),
 C22(H35), C21(H36), C15(H5A), C2(H18), C11(H14), C16(H4), C14(H6), C36(H21),
 C8(H11), C3(H17), C32(H25), C10(H13), C28(H32), C27(H31), C33(H24), C9(H12),
 C29(H33), C34(H23)
2.b Idealised Me refined as rotating group:
 C37(H8A,H8B,H8C), C38(H27A,H27B,H27C)
;
_olex2_submission_special_instructions 'No special instructions were received'
_oxdiff_exptl_absorpt_empirical_details
;
Empirical correction (ABSPACK) includes:
- Absorption correction using spherical harmonics
- Frame scaling
;

loop_
_space_group_symop_operation_xyz
'x, y, z'
'-x, y+1/2, -z+1/2'
'-x, -y, -z'
'x, -y-1/2, z-1/2'

loop_
_atom_site_label
_atom_site_type_symbol
_atom_site_fract_x
_atom_site_fract_y
_atom_site_fract_z
_atom_site_U_iso_or_equiv
_atom_site_adp_type
_atom_site_occupancy
_atom_site_site_symmetry_order
_atom_site_calc_flag
_atom_site_refinement_flags_posn
_atom_site_refinement_flags_adp
_atom_site_refinement_flags_occupancy
_atom_site_disorder_assembly
_atom_site_disorder_group
Fe1 Fe 0.22861(2) 0.30853(2) 0.42751(2) 0.01801(10) Uani 1 1 d . . . . .
S1 S 0.37179(4) 0.44918(4) 0.81864(4) 0.02383(15) Uani 1 1 d . . . . .
S2 S 0.52075(4) 0.38533(4) 0.93854(4) 0.02744(16) Uani 1 1 d . . . . .
S4 S 0.90829(5) 0.29808(4) 0.92300(5) 0.03526(18) Uani 1 1 d . . . . .
S3 S 0.87621(5) 0.34250(4) 0.76739(5) 0.03600(19) Uani 1 1 d . . . . .
F5 F 0.61264(10) 0.43696(9) 0.86812(11) 0.0345(4) Uani 1 1 d . . . . .
F6 F 0.61383(11) 0.31565(10) 0.87869(11) 0.0373(4) Uani 1 1 d . . . . .
F1 F 0.45828(12) 0.49895(9) 0.74257(11) 0.0364(4) Uani 1 1 d . . . . .
F4 F 0.44837(11) 0.30526(9) 0.76201(11) 0.0362(4) Uani 1 1 d . . . . .
F3 F 0.52674(12) 0.37442(10) 0.72210(10) 0.0357(4) Uani 1 1 d . . . . .
F2 F 0.35460(11) 0.41890(12) 0.67091(10) 0.0426(4) Uani 1 1 d . . . . .
F11 F 0.92373(13) 0.41224(10) 1.01848(11) 0.0430(4) Uani 1 1 d . . . . .
O1 O 0.26361(11) 0.41313(10) 0.43218(11) 0.0227(4) Uani 1 1 d . . . . .
O2 O 0.19655(12) 0.33061(10) 0.51866(11) 0.0241(4) Uani 1 1 d . . . . .
O6 O 0.31777(12) 0.38513(11) 0.80867(13) 0.0313(4) Uani 1 1 d . . . . .
F12 F 0.79203(13) 0.39206(12) 0.92305(14) 0.0529(5) Uani 1 1 d . . . . .
O5 O 0.33033(13) 0.52072(12) 0.79663(13) 0.0353(5) Uani 1 1 d . . . . .
N6 N 0.10882(14) 0.32992(12) 0.36356(13) 0.0210(4) Uani 1 1 d . . . . .
O8 O 0.47757(14) 0.31552(12) 0.93465(13) 0.0355(5) Uani 1 1 d . . . . .
N5 N 0.21628(13) 0.29507(11) 0.31449(13) 0.0200(4) Uani 1 1 d . . . . .
F9 F 0.97625(15) 0.46108(12) 0.91047(13) 0.0562(6) Uani 1 1 d . . . . .
N2 N 0.34938(14) 0.29893(11) 0.49702(13) 0.0204(4) Uani 1 1 d . . . . .
O3 O 0.56818(14) 0.60270(11) 0.66192(15) 0.0424(6) Uani 1 1 d . . . . .
N1 N 0.23341(14) 0.20013(12) 0.44784(13) 0.0217(4) Uani 1 1 d . . . . .
F8 F 0.75641(15) 0.43243(14) 0.76434(14) 0.0688(7) Uani 1 1 d . . . . .
N7 N 0.06695(14) 0.35252(12) 0.40812(14) 0.0244(5) Uani 1 1 d . . . . .
H2 H 0.011116 0.366047 0.385197 0.029 Uiso 1 1 calc R U . . .
F10 F 0.8574(2) 0.51732(11) 0.89520(14) 0.0696(7) Uani 1 1 d . . . . .
O7 O 0.59516(15) 0.40532(15) 1.01388(13) 0.0473(6) Uani 1 1 d . . . . .
N4 N 0.53477(14) 0.27016(13) 0.60046(14) 0.0255(5) Uani 1 1 d . . . . .
H1 H 0.519802 0.304176 0.561242 0.031 Uiso 1 1 calc R U . . .
O4 O -0.12723(16) 0.45322(14) 0.52932(16) 0.0464(6) Uani 1 1 d . . . . .
N3 N 0.39867(14) 0.36350(12) 0.51975(13) 0.0228(5) Uani 1 1 d . . . . .
O9 O 0.96596(15) 0.34791(16) 0.78534(15) 0.0508(6) Uani 1 1 d . . . . .
O10 O 0.81160(15) 0.32806(16) 0.68491(15) 0.0543(7) Uani 1 1 d . . . . .
O11 O 1.00157(15) 0.30013(14) 0.95681(15) 0.0471(6) Uani 1 1 d . . . . .
F7 F 0.8617(2) 0.48720(13) 0.75048(15) 0.0799(8) Uani 1 1 d . . . . .
N9 N 0.45849(15) 0.45571(13) 0.90384(14) 0.0273(5) Uani 1 1 d . . . . .
C24 C 0.06936(16) 0.32760(14) 0.28281(16) 0.0224(5) Uani 1 1 d . . . . .
C23 C 0.13401(16) 0.31088(13) 0.25227(16) 0.0200(5) Uani 1 1 d . . . . .
N8 N -0.06333(15) 0.38719(14) 0.26516(16) 0.0325(5) Uani 1 1 d . . . . .
N10 N 0.85590(18) 0.28964(15) 0.82609(18) 0.0422(7) Uani 1 1 d . . . . .
O12 O 0.8713(2) 0.24897(14) 0.96075(19) 0.0628(8) Uani 1 1 d . . . . .
C30 C 0.11919(17) 0.35212(14) 0.49040(16) 0.0214(5) Uani 1 1 d . . . . .
C18 C 0.46267(17) 0.51107(14) 0.57130(16) 0.0232(5) Uani 1 1 d . . . . .
H3 H 0.500980 0.470116 0.597488 0.028 Uiso 1 1 calc R U . . .
C19 C 0.28083(17) 0.28003(14) 0.29423(17) 0.0232(5) Uani 1 1 d . . . . .
H38 H 0.337614 0.267309 0.337033 0.028 Uiso 1 1 calc R U . . .
C1 C 0.16717(18) 0.15110(16) 0.41265(17) 0.0268(6) Uani 1 1 d . . . . .
H19 H 0.109434 0.169421 0.378157 0.032 Uiso 1 1 calc R U . . .
C4 C 0.33310(18) 0.09752(15) 0.50891(17) 0.0269(6) Uani 1 1 d . . . . .
H16 H 0.391522 0.079628 0.541281 0.032 Uiso 1 1 calc R U . . .
C12 C 0.34355(17) 0.42122(14) 0.48275(15) 0.0211(5) Uani 1 1 d . . . . .
C5 C 0.31633(17) 0.17360(14) 0.49792(16) 0.0218(5) Uani 1 1 d . . . . .
C6 C 0.38196(16) 0.23392(14) 0.53171(15) 0.0210(5) Uani 1 1 d . . . . .
C7 C 0.47146(17) 0.22357(14) 0.59848(17) 0.0235(5) Uani 1 1 d . . . . .
C39 C 0.41889(18) 0.43444(16) 0.74668(16) 0.0271(6) Uani 1 1 d . . . . .
C26 C -0.07427(18) 0.30558(17) 0.15652(18) 0.0312(6) Uani 1 1 d . . . . .
H30 H -0.046883 0.271874 0.134939 0.037 Uiso 1 1 calc R U . . .
C20 C 0.26795(18) 0.28231(15) 0.21326(17) 0.0260(6) Uani 1 1 d . . . . .
H37 H 0.315116 0.270999 0.200999 0.031 Uiso 1 1 calc R U . . .
C13 C 0.37867(17) 0.49877(14) 0.50642(16) 0.0216(5) Uani 1 1 d . . . . .
C40 C 0.48902(18) 0.37173(14) 0.77276(16) 0.0239(5) Uani 1 1 d . . . . .
C25 C -0.02608(17) 0.34107(15) 0.23103(17) 0.0254(6) Uani 1 1 d . . . . .
C22 C 0.11799(17) 0.31539(14) 0.17033(17) 0.0248(6) Uani 1 1 d . . . . .
H35 H 0.060921 0.328115 0.128017 0.030 Uiso 1 1 calc R U . . .
C21 C 0.18631(18) 0.30109(15) 0.15084(17) 0.0266(6) Uani 1 1 d . . . . .
H36 H 0.176723 0.304245 0.095118 0.032 Uiso 1 1 calc R U . . .
C15 C 0.35163(19) 0.63100(15) 0.49346(18) 0.0309(6) Uani 1 1 d . . . . .
H5A H 0.313925 0.672121 0.466609 0.037 Uiso 1 1 calc R U . . .
C31 C 0.07952(18) 0.37922(14) 0.54344(17) 0.0261(6) Uani 1 1 d . . . . .
C41 C 0.56212(17) 0.37671(14) 0.86250(17) 0.0250(6) Uani 1 1 d . . . . .
C17 C 0.48971(18) 0.58381(16) 0.59722(18) 0.0288(6) Uani 1 1 d . . . . .
C2 C 0.17970(19) 0.07472(16) 0.42469(18) 0.0320(6) Uani 1 1 d . . . . .
H18 H 0.130961 0.041405 0.400508 0.038 Uiso 1 1 calc R U . . .
C11 C 0.61904(18) 0.26744(17) 0.65882(19) 0.0324(6) Uani 1 1 d . . . . .
H14 H 0.661034 0.301148 0.656687 0.039 Uiso 1 1 calc R U . . .
C16 C 0.43351(19) 0.64367(16) 0.55813(19) 0.0329(6) Uani 1 1 d . . . . .
H4 H 0.452044 0.693408 0.576389 0.040 Uiso 1 1 calc R U . . .
C14 C 0.32317(18) 0.55834(15) 0.46675(17) 0.0250(5) Uani 1 1 d . . . . .
H6 H 0.266342 0.549699 0.421824 0.030 Uiso 1 1 calc R U . . .
C36 C -0.00830(19) 0.40092(15) 0.50769(19) 0.0291(6) Uani 1 1 d . . . . .
H21 H -0.044347 0.396892 0.449531 0.035 Uiso 1 1 calc R U . . .
C8 C 0.49533(19) 0.17180(16) 0.66139(18) 0.0310(6) Uani 1 1 d . . . . .
H11 H 0.452522 0.138489 0.662614 0.037 Uiso 1 1 calc R U . . .
C44 C 0.87699(19) 0.39297(16) 0.93896(19) 0.0317(6) Uani 1 1 d . . . . .
C3 C 0.2631(2) 0.04768(16) 0.47180(18) 0.0322(6) Uani 1 1 d . . . . .
H17 H 0.273067 -0.004751 0.479127 0.039 Uiso 1 1 calc R U . . .
C37 C 0.62967(19) 0.54409(16) 0.70156(19) 0.0331(7) Uani 1 1 d . . . . .
H8A H 0.641242 0.517315 0.660467 0.050 Uiso 1 1 calc R U . . .
H8B H 0.605254 0.509222 0.727375 0.050 Uiso 1 1 calc R U . . .
H8C H 0.684902 0.565309 0.744181 0.050 Uiso 1 1 calc R U . . .
C32 C 0.1325(2) 0.38394(16) 0.62825(18) 0.0309(6) Uani 1 1 d . . . . .
H25 H 0.192657 0.369222 0.652112 0.037 Uiso 1 1 calc R U . . .
C10 C 0.64445(19) 0.21656(17) 0.7210(2) 0.0367(7) Uani 1 1 d . . . . .
H13 H 0.704165 0.214002 0.762467 0.044 Uiso 1 1 calc R U . . .
C35 C -0.0429(2) 0.42880(17) 0.5585(2) 0.0357(7) Uani 1 1 d . . . . .
C28 C -0.20162(19) 0.36874(19) 0.1468(2) 0.0396(8) Uani 1 1 d . . . . .
H32 H -0.262714 0.380390 0.117699 0.048 Uiso 1 1 calc R U . . .
C27 C -0.1646(2) 0.3204(2) 0.1134(2) 0.0399(8) Uani 1 1 d . . . . .
H31 H -0.199856 0.297174 0.061438 0.048 Uiso 1 1 calc R U . . .
C43 C 0.8894(2) 0.45219(17) 0.8841(2) 0.0411(8) Uani 1 1 d . . . . .
C33 C 0.0966(2) 0.41033(18) 0.6777(2) 0.0397(7) Uani 1 1 d . . . . .
H24 H 0.132131 0.412569 0.736076 0.048 Uiso 1 1 calc R U . . .
C9 C 0.5819(2) 0.16853(17) 0.7228(2) 0.0371(7) Uani 1 1 d . . . . .
H12 H 0.598448 0.133083 0.766418 0.045 Uiso 1 1 calc R U . . .
C29 C -0.1498(2) 0.40035(19) 0.2228(2) 0.0401(7) Uani 1 1 d . . . . .
H33 H -0.176543 0.432848 0.246142 0.048 Uiso 1 1 calc R U . . .
C34 C 0.0101(2) 0.43340(19) 0.6435(2) 0.0429(8) Uani 1 1 d . . . . .
H23 H -0.013414 0.452510 0.678021 0.052 Uiso 1 1 calc R U . . .
C38 C -0.1849(2) 0.4439(2) 0.4435(2) 0.0441(8) Uani 1 1 d . . . . .
H27A H -0.161685 0.471445 0.411078 0.066 Uiso 1 1 calc R U . . .
H27B H -0.243521 0.463254 0.430873 0.066 Uiso 1 1 calc R U . . .
H27C H -0.189388 0.390593 0.429305 0.066 Uiso 1 1 calc R U . . .
C42 C 0.8463(3) 0.43383(19) 0.7919(2) 0.0491(9) Uani 1 1 d . . . . .

loop_
_atom_site_aniso_label
_atom_site_aniso_U_11
_atom_site_aniso_U_22
_atom_site_aniso_U_33
_atom_site_aniso_U_23
_atom_site_aniso_U_13
_atom_site_aniso_U_12
Fe1 0.01621(18) 0.01816(18) 0.01742(19) 0.00037(13) 0.00581(15) 0.00099(13)
S1 0.0187(3) 0.0278(3) 0.0237(3) 0.0018(2) 0.0087(3) 0.0038(2)
S2 0.0218(3) 0.0365(4) 0.0207(3) 0.0035(3) 0.0070(3) 0.0063(3)
S4 0.0362(4) 0.0221(3) 0.0438(4) 0.0009(3) 0.0153(3) 0.0010(3)
S3 0.0241(4) 0.0418(4) 0.0295(4) -0.0080(3) 0.0015(3) 0.0055(3)
F5 0.0232(8) 0.0352(9) 0.0437(10) -0.0033(7) 0.0141(8) -0.0070(7)
F6 0.0297(9) 0.0343(9) 0.0482(11) 0.0081(8) 0.0182(8) 0.0130(7)
F1 0.0406(10) 0.0310(9) 0.0468(10) 0.0126(8) 0.0279(9) 0.0073(7)
F4 0.0344(9) 0.0284(9) 0.0450(10) -0.0110(7) 0.0175(8) -0.0074(7)
F3 0.0392(9) 0.0429(10) 0.0335(9) 0.0006(7) 0.0239(8) 0.0061(8)
F2 0.0311(9) 0.0683(13) 0.0202(8) -0.0009(8) 0.0049(7) 0.0092(9)
F11 0.0576(12) 0.0367(10) 0.0347(10) -0.0028(8) 0.0211(9) -0.0045(8)
O1 0.0202(9) 0.0212(9) 0.0246(9) 0.0013(7) 0.0086(8) 0.0005(7)
O2 0.0223(9) 0.0257(9) 0.0216(9) 0.0002(7) 0.0077(8) 0.0022(7)
O6 0.0218(9) 0.0343(11) 0.0333(11) -0.0001(8) 0.0087(8) -0.0018(8)
F12 0.0342(10) 0.0568(12) 0.0735(15) -0.0056(11) 0.0298(10) 0.0056(9)
O5 0.0303(11) 0.0352(11) 0.0411(12) 0.0084(9) 0.0169(10) 0.0124(9)
N6 0.0180(10) 0.0219(10) 0.0238(11) 0.0003(8) 0.0103(9) 0.0009(8)
O8 0.0350(11) 0.0374(11) 0.0370(12) 0.0161(9) 0.0192(10) 0.0079(9)
N5 0.0173(10) 0.0177(10) 0.0235(11) 0.0022(8) 0.0083(9) 0.0023(8)
F9 0.0635(14) 0.0565(13) 0.0519(12) -0.0182(10) 0.0294(11) -0.0369(11)
N2 0.0196(10) 0.0192(10) 0.0221(11) -0.0025(8) 0.0094(9) -0.0025(8)
O3 0.0277(11) 0.0236(10) 0.0519(14) 0.0000(9) -0.0021(10) -0.0021(8)
N1 0.0178(10) 0.0247(11) 0.0212(11) -0.0041(8) 0.0078(9) -0.0030(8)
F8 0.0507(13) 0.0776(16) 0.0551(13) -0.0016(12) 0.0047(11) 0.0387(12)
N7 0.0174(10) 0.0284(11) 0.0274(12) 0.0005(9) 0.0103(9) 0.0033(9)
F10 0.132(2) 0.0230(10) 0.0586(14) 0.0049(9) 0.0484(15) 0.0203(12)
O7 0.0320(12) 0.0719(17) 0.0243(11) -0.0050(11) 0.0012(9) 0.0117(11)
N4 0.0197(11) 0.0268(11) 0.0264(12) -0.0022(9) 0.0076(9) -0.0027(9)
O4 0.0479(14) 0.0526(14) 0.0550(15) 0.0065(11) 0.0375(13) 0.0146(11)
N3 0.0203(11) 0.0210(11) 0.0249(11) -0.0024(9) 0.0086(9) -0.0044(8)
O9 0.0303(12) 0.0780(18) 0.0367(13) -0.0070(12) 0.0091(10) -0.0015(12)
O10 0.0322(12) 0.0697(17) 0.0395(13) -0.0164(12) -0.0018(10) 0.0118(12)
O11 0.0359(12) 0.0525(14) 0.0407(13) 0.0040(11) 0.0071(11) 0.0175(10)
F7 0.144(3) 0.0451(13) 0.0521(14) 0.0104(10) 0.0464(16) 0.0020(14)
N9 0.0245(12) 0.0305(12) 0.0245(12) -0.0038(9) 0.0091(10) 0.0027(9)
C24 0.0174(12) 0.0196(12) 0.0278(14) 0.0036(10) 0.0083(11) 0.0031(9)
C23 0.0172(12) 0.0158(11) 0.0243(13) 0.0013(9) 0.0073(10) 0.0016(9)
N8 0.0213(12) 0.0356(13) 0.0370(14) 0.0071(11) 0.0103(11) 0.0086(10)
N10 0.0339(14) 0.0317(13) 0.0520(17) -0.0125(12) 0.0121(13) -0.0042(11)
O12 0.086(2) 0.0319(13) 0.081(2) 0.0079(12) 0.0473(18) -0.0053(13)
C30 0.0221(13) 0.0192(12) 0.0224(13) 0.0013(10) 0.0098(11) -0.0035(10)
C18 0.0233(13) 0.0224(13) 0.0257(13) 0.0063(10) 0.0130(11) 0.0040(10)
C19 0.0201(12) 0.0192(12) 0.0295(14) 0.0021(10) 0.0108(11) 0.0037(10)
C1 0.0211(13) 0.0308(14) 0.0257(14) -0.0052(11) 0.0084(11) -0.0059(11)
C4 0.0255(14) 0.0251(13) 0.0263(14) -0.0007(11) 0.0085(11) -0.0017(11)
C12 0.0277(13) 0.0198(12) 0.0198(12) 0.0025(9) 0.0144(11) 0.0033(10)
C5 0.0218(12) 0.0219(12) 0.0213(13) -0.0022(10) 0.0095(11) -0.0030(10)
C6 0.0180(12) 0.0228(12) 0.0209(12) -0.0025(10) 0.0076(10) -0.0011(10)
C7 0.0195(12) 0.0197(12) 0.0284(14) -0.0046(10) 0.0085(11) 0.0013(10)
C39 0.0259(14) 0.0337(14) 0.0207(13) 0.0029(11) 0.0099(11) 0.0027(11)
C26 0.0218(14) 0.0396(16) 0.0289(15) 0.0104(12) 0.0090(12) -0.0006(11)
C20 0.0263(13) 0.0252(13) 0.0298(14) -0.0011(11) 0.0156(12) 0.0041(11)
C13 0.0214(12) 0.0247(13) 0.0220(13) 0.0021(10) 0.0127(11) -0.0001(10)
C40 0.0268(13) 0.0241(13) 0.0242(13) -0.0039(10) 0.0147(11) -0.0027(10)
C25 0.0174(12) 0.0282(14) 0.0272(14) 0.0103(11) 0.0074(11) 0.0034(10)
C22 0.0205(13) 0.0241(13) 0.0248(14) -0.0001(10) 0.0062(11) 0.0016(10)
C21 0.0301(14) 0.0259(13) 0.0244(14) -0.0026(10) 0.0130(12) 0.0016(11)
C15 0.0295(15) 0.0236(14) 0.0353(16) 0.0068(11) 0.0112(13) 0.0053(11)
C31 0.0305(14) 0.0215(13) 0.0294(14) 0.0015(11) 0.0164(12) -0.0006(11)
C41 0.0184(12) 0.0222(13) 0.0327(15) 0.0012(11) 0.0103(11) 0.0020(10)
C17 0.0247(13) 0.0271(14) 0.0306(15) 0.0028(11) 0.0093(12) -0.0014(11)
C2 0.0274(14) 0.0315(15) 0.0338(16) -0.0072(12) 0.0112(12) -0.0115(12)
C11 0.0205(13) 0.0327(15) 0.0380(16) -0.0079(13) 0.0084(12) -0.0017(11)
C16 0.0331(15) 0.0217(13) 0.0390(17) 0.0024(12) 0.0124(13) -0.0002(11)
C14 0.0221(13) 0.0252(13) 0.0260(14) 0.0036(10) 0.0097(11) 0.0017(10)
C36 0.0326(15) 0.0247(13) 0.0369(16) 0.0029(11) 0.0218(13) -0.0003(11)
C8 0.0255(14) 0.0248(13) 0.0334(15) -0.0004(11) 0.0056(12) -0.0015(11)
C44 0.0281(14) 0.0255(14) 0.0372(16) -0.0003(12) 0.0114(13) 0.0007(11)
C3 0.0395(16) 0.0215(13) 0.0329(16) -0.0029(11) 0.0143(13) -0.0067(12)
C37 0.0238(14) 0.0269(14) 0.0353(16) 0.0026(12) 0.0022(12) 0.0004(11)
C32 0.0386(16) 0.0269(14) 0.0305(15) 0.0004(11) 0.0186(13) -0.0008(12)
C10 0.0188(13) 0.0351(16) 0.0397(17) -0.0108(13) -0.0008(12) 0.0025(12)
C35 0.0421(17) 0.0286(15) 0.0499(19) 0.0067(13) 0.0327(16) 0.0058(13)
C28 0.0169(13) 0.054(2) 0.0399(18) 0.0231(15) 0.0060(13) 0.0059(13)
C27 0.0243(15) 0.056(2) 0.0288(16) 0.0132(14) 0.0027(13) -0.0074(14)
C43 0.058(2) 0.0225(14) 0.0433(18) 0.0001(13) 0.0239(17) -0.0002(14)
C33 0.052(2) 0.0396(17) 0.0316(16) -0.0002(13) 0.0233(15) 0.0005(15)
C9 0.0319(16) 0.0288(15) 0.0358(17) 0.0024(12) 0.0029(13) 0.0051(12)
C29 0.0235(15) 0.0459(18) 0.0468(19) 0.0138(15) 0.0125(14) 0.0130(13)
C34 0.060(2) 0.0419(18) 0.0448(19) 0.0030(14) 0.0390(18) 0.0053(16)
C38 0.0396(18) 0.0432(18) 0.061(2) 0.0133(16) 0.0327(17) 0.0129(14)
C42 0.068(2) 0.0355(17) 0.0339(18) 0.0063(14) 0.0150(17) 0.0116(16)

loop_
_atom_type_symbol
_atom_type_description
_atom_type_scat_dispersion_real
_atom_type_scat_dispersion_imag
_atom_type_scat_source
C C 0.0033 0.0016 'International Tables Vol C Tables 4.2.6.8 and 6.1.1.4'
H H 0.0000 0.0000 'International Tables Vol C Tables 4.2.6.8 and 6.1.1.4'
F F 0.0171 0.0103 'International Tables Vol C Tables 4.2.6.8 and 6.1.1.4'
Fe Fe 0.3463 0.8444 'International Tables Vol C Tables 4.2.6.8 and 6.1.1.4'
N N 0.0061 0.0033 'International Tables Vol C Tables 4.2.6.8 and 6.1.1.4'
O O 0.0106 0.0060 'International Tables Vol C Tables 4.2.6.8 and 6.1.1.4'
S S 0.1246 0.1234 'International Tables Vol C Tables 4.2.6.8 and 6.1.1.4'

loop_
_geom_angle_atom_site_label_1
_geom_angle_atom_site_label_2
_geom_angle_atom_site_label_3
_geom_angle
_geom_angle_site_symmetry_1
_geom_angle_site_symmetry_3
_geom_angle_publ_flag
O1 Fe1 O2 88.28(8) . . ?
O1 Fe1 N5 92.63(8) . . ?
O1 Fe1 N1 161.69(8) . . ?
N6 Fe1 O1 93.25(8) . . ?
N6 Fe1 O2 80.68(8) . . ?
N6 Fe1 N5 79.35(9) . . ?
N6 Fe1 N1 104.92(9) . . ?
N5 Fe1 O2 160.04(8) . . ?
N2 Fe1 O1 80.66(8) . . ?
N2 Fe1 O2 95.42(8) . . ?
N2 Fe1 N6 172.92(9) . . ?
N2 Fe1 N5 104.41(9) . . ?
N2 Fe1 N1 81.06(9) . . ?
N1 Fe1 O2 92.42(8) . . ?
N1 Fe1 N5 92.90(9) . . ?
O6 S1 N9 116.29(12) . . ?
O6 S1 C39 105.22(13) . . ?
O5 S1 O6 118.31(12) . . ?
O5 S1 N9 109.23(13) . . ?
O5 S1 C39 104.54(13) . . ?
N9 S1 C39 100.88(12) . . ?
O8 S2 N9 115.89(13) . . ?
O8 S2 C41 104.97(13) . . ?
O7 S2 O8 118.55(15) . . ?
O7 S2 N9 108.94(14) . . ?
O7 S2 C41 105.41(13) . . ?
N9 S2 C41 100.86(12) . . ?
O11 S4 N10 115.75(16) . . ?
O11 S4 O12 117.63(17) . . ?
O11 S4 C44 104.90(14) . . ?
N10 S4 C44 102.00(14) . . ?
O12 S4 N10 109.25(17) . . ?
O12 S4 C44 105.42(15) . . ?
O9 S3 O10 119.32(16) . . ?
O9 S3 N10 115.83(16) . . ?
O9 S3 C42 106.10(18) . . ?
O10 S3 N10 107.47(17) . . ?
O10 S3 C42 104.58(16) . . ?
N10 S3 C42 101.36(16) . . ?
C12 O1 Fe1 110.50(15) . . ?
C30 O2 Fe1 111.21(16) . . ?
N7 N6 Fe1 114.39(16) . . ?
C24 N6 Fe1 123.03(18) . . ?
C24 N6 N7 122.5(2) . . ?
C23 N5 Fe1 114.32(16) . . ?
C19 N5 Fe1 126.91(18) . . ?
C19 N5 C23 118.4(2) . . ?
N3 N2 Fe1 117.35(16) . . ?
C6 N2 Fe1 119.84(17) . . ?
C6 N2 N3 122.1(2) . . ?
C17 O3 C37 117.4(2) . . ?
C1 N1 Fe1 127.01(19) . . ?
C1 N1 C5 118.7(2) . . ?
C5 N1 Fe1 114.03(16) . . ?
N6 N7 H2 123.3 . . ?
C30 N7 N6 113.5(2) . . ?
C30 N7 H2 123.3 . . ?
C7 N4 H1 118.2 . . ?
C11 N4 H1 118.2 . . ?
C11 N4 C7 123.6(2) . . ?
C35 O4 C38 117.8(2) . . ?
C12 N3 N2 107.5(2) . . ?
S2 N9 S1 119.23(15) . . ?
N6 C24 C23 109.9(2) . . ?
N6 C24 C25 124.0(2) . . ?
C23 C24 C25 126.1(2) . . ?
N5 C23 C24 113.1(2) . . ?
N5 C23 C22 121.4(2) . . ?
C22 C23 C24 125.4(2) . . ?
C29 N8 C25 118.1(3) . . ?
S4 N10 S3 120.73(17) . . ?
O2 C30 N7 120.0(2) . . ?
O2 C30 C31 123.2(2) . . ?
N7 C30 C31 116.9(2) . . ?
C13 C18 H3 120.4 . . ?
C17 C18 H3 120.4 . . ?
C17 C18 C13 119.2(2) . . ?
N5 C19 H38 118.8 . . ?
N5 C19 C20 122.5(2) . . ?
C20 C19 H38 118.8 . . ?
N1 C1 H19 118.8 . . ?
N1 C1 C2 122.3(3) . . ?
C2 C1 H19 118.8 . . ?
C5 C4 H16 120.5 . . ?
C5 C4 C3 118.9(3) . . ?
C3 C4 H16 120.5 . . ?
O1 C12 N3 123.5(2) . . ?
O1 C12 C13 118.4(2) . . ?
N3 C12 C13 118.1(2) . . ?
N1 C5 C4 121.2(2) . . ?
N1 C5 C6 112.4(2) . . ?
C4 C5 C6 126.3(2) . . ?
N2 C6 C5 111.9(2) . . ?
N2 C6 C7 124.0(2) . . ?
C7 C6 C5 124.0(2) . . ?
N4 C7 C6 117.5(2) . . ?
N4 C7 C8 117.6(2) . . ?
C8 C7 C6 124.8(2) . . ?
F1 C39 S1 107.91(18) . . ?
F1 C39 C40 107.4(2) . . ?
F2 C39 S1 109.98(18) . . ?
F2 C39 F1 108.2(2) . . ?
F2 C39 C40 108.6(2) . . ?
C40 C39 S1 114.51(18) . . ?
C25 C26 H30 120.9 . . ?
C25 C26 C27 118.2(3) . . ?
C27 C26 H30 120.9 . . ?
C19 C20 H37 120.3 . . ?
C21 C20 C19 119.3(2) . . ?
C21 C20 H37 120.3 . . ?
C18 C13 C12 120.7(2) . . ?
C14 C13 C18 120.7(2) . . ?
C14 C13 C12 118.3(2) . . ?
F4 C40 F3 108.0(2) . . ?
F4 C40 C39 108.7(2) . . ?
F4 C40 C41 108.6(2) . . ?
F3 C40 C39 108.1(2) . . ?
F3 C40 C41 108.3(2) . . ?
C41 C40 C39 114.9(2) . . ?
N8 C25 C24 114.8(2) . . ?
N8 C25 C26 122.6(2) . . ?
C26 C25 C24 122.5(3) . . ?
C23 C22 H35 120.4 . . ?
C23 C22 C21 119.2(2) . . ?
C21 C22 H35 120.4 . . ?
C20 C21 C22 119.1(3) . . ?
C20 C21 H36 120.5 . . ?
C22 C21 H36 120.5 . . ?
C16 C15 H5A 119.7 . . ?
C16 C15 C14 120.5(3) . . ?
C14 C15 H5A 119.7 . . ?
C36 C31 C30 120.1(2) . . ?
C32 C31 C30 118.8(2) . . ?
C32 C31 C36 121.1(3) . . ?
F5 C41 S2 109.30(18) . . ?
F5 C41 C40 107.7(2) . . ?
F6 C41 S2 110.21(19) . . ?
F6 C41 F5 107.3(2) . . ?
F6 C41 C40 108.4(2) . . ?
C40 C41 S2 113.67(18) . . ?
O3 C17 C18 124.7(2) . . ?
O3 C17 C16 115.1(2) . . ?
C18 C17 C16 120.1(3) . . ?
C1 C2 H18 120.4 . . ?
C3 C2 C1 119.2(3) . . ?
C3 C2 H18 120.4 . . ?
N4 C11 H14 120.0 . . ?
N4 C11 C10 120.0(3) . . ?
C10 C11 H14 120.0 . . ?
C15 C16 C17 120.2(3) . . ?
C15 C16 H4 119.9 . . ?
C17 C16 H4 119.9 . . ?
C13 C14 C15 119.2(3) . . ?
C13 C14 H6 120.4 . . ?
C15 C14 H6 120.4 . . ?
C31 C36 H21 120.5 . . ?
C31 C36 C35 119.0(3) . . ?
C35 C36 H21 120.5 . . ?
C7 C8 H11 120.1 . . ?
C7 C8 C9 119.7(3) . . ?
C9 C8 H11 120.1 . . ?
F11 C44 S4 109.62(19) . . ?
F11 C44 F12 106.6(3) . . ?
F11 C44 C43 109.5(2) . . ?
F12 C44 S4 108.5(2) . . ?
F12 C44 C43 109.0(3) . . ?
C43 C44 S4 113.4(2) . . ?
C4 C3 H17 120.3 . . ?
C2 C3 C4 119.5(3) . . ?
C2 C3 H17 120.3 . . ?
O3 C37 H8A 109.5 . . ?
O3 C37 H8B 109.5 . . ?
O3 C37 H8C 109.5 . . ?
H8A C37 H8B 109.5 . . ?
H8A C37 H8C 109.5 . . ?
H8B C37 H8C 109.5 . . ?
C31 C32 H25 120.4 . . ?
C33 C32 C31 119.2(3) . . ?
C33 C32 H25 120.4 . . ?
C11 C10 H13 120.6 . . ?
C11 C10 C9 118.8(3) . . ?
C9 C10 H13 120.6 . . ?
O4 C35 C36 123.5(3) . . ?
O4 C35 C34 116.6(3) . . ?
C34 C35 C36 119.9(3) . . ?
C27 C28 H32 120.3 . . ?
C27 C28 C29 119.4(3) . . ?
C29 C28 H32 120.3 . . ?
C26 C27 H31 120.4 . . ?
C28 C27 C26 119.1(3) . . ?
C28 C27 H31 120.4 . . ?
F9 C43 C44 108.0(3) . . ?
F9 C43 C42 108.2(3) . . ?
F10 C43 F9 107.7(3) . . ?
F10 C43 C44 108.3(3) . . ?
F10 C43 C42 109.1(3) . . ?
C42 C43 C44 115.2(3) . . ?
C32 C33 H24 119.6 . . ?
C34 C33 C32 120.8(3) . . ?
C34 C33 H24 119.6 . . ?
C8 C9 H12 119.9 . . ?
C10 C9 C8 120.3(3) . . ?
C10 C9 H12 119.9 . . ?
N8 C29 C28 122.5(3) . . ?
N8 C29 H33 118.7 . . ?
C28 C29 H33 118.7 . . ?
C35 C34 H23 120.0 . . ?
C33 C34 C35 120.1(3) . . ?
C33 C34 H23 120.0 . . ?
O4 C38 H27A 109.5 . . ?
O4 C38 H27B 109.5 . . ?
O4 C38 H27C 109.5 . . ?
H27A C38 H27B 109.5 . . ?
H27A C38 H27C 109.5 . . ?
H27B C38 H27C 109.5 . . ?
F8 C42 S3 106.6(2) . . ?
F8 C42 C43 107.3(3) . . ?
F7 C42 S3 110.9(3) . . ?
F7 C42 F8 106.7(3) . . ?
F7 C42 C43 110.6(3) . . ?
C43 C42 S3 114.4(2) . . ?

loop_
_geom_bond_atom_site_label_1
_geom_bond_atom_site_label_2
_geom_bond_distance
_geom_bond_site_symmetry_2
_geom_bond_publ_flag
Fe1 O1 1.9508(18) . ?
Fe1 O2 2.0071(18) . ?
Fe1 N6 1.868(2) . ?
Fe1 N5 1.980(2) . ?
Fe1 N2 1.865(2) . ?
Fe1 N1 1.965(2) . ?
S1 O6 1.427(2) . ?
S1 O5 1.425(2) . ?
S1 N9 1.579(2) . ?
S1 C39 1.841(3) . ?
S2 O8 1.433(2) . ?
S2 O7 1.420(2) . ?
S2 N9 1.578(2) . ?
S2 C41 1.824(3) . ?
S4 O11 1.419(2) . ?
S4 N10 1.573(3) . ?
S4 O12 1.427(3) . ?
S4 C44 1.839(3) . ?
S3 O9 1.415(2) . ?
S3 O10 1.417(2) . ?
S3 N10 1.577(3) . ?
S3 C42 1.824(4) . ?
F5 C41 1.353(3) . ?
F6 C41 1.347(3) . ?
F1 C39 1.353(3) . ?
F4 C40 1.343(3) . ?
F3 C40 1.344(3) . ?
F2 C39 1.337(3) . ?
F11 C44 1.335(4) . ?
O1 C12 1.254(3) . ?
O2 C30 1.237(3) . ?
F12 C44 1.341(3) . ?
N6 N7 1.364(3) . ?
N6 C24 1.303(3) . ?
N5 C23 1.367(3) . ?
N5 C19 1.339(3) . ?
F9 C43 1.341(4) . ?
N2 N3 1.374(3) . ?
N2 C6 1.316(3) . ?
O3 C17 1.357(3) . ?
O3 C37 1.421(3) . ?
N1 C1 1.337(3) . ?
N1 C5 1.368(3) . ?
F8 C42 1.377(5) . ?
N7 H2 0.8800 . ?
N7 C30 1.343(3) . ?
F10 C43 1.338(4) . ?
N4 H1 0.8800 . ?
N4 C7 1.351(3) . ?
N4 C11 1.339(4) . ?
O4 C35 1.356(4) . ?
O4 C38 1.420(4) . ?
N3 C12 1.348(3) . ?
F7 C42 1.313(4) . ?
C24 C23 1.475(4) . ?
C24 C25 1.479(3) . ?
C23 C22 1.387(4) . ?
N8 C25 1.352(4) . ?
N8 C29 1.334(4) . ?
C30 C31 1.490(4) . ?
C18 H3 0.9500 . ?
C18 C13 1.392(4) . ?
C18 C17 1.386(4) . ?
C19 H38 0.9500 . ?
C19 C20 1.384(4) . ?
C1 H19 0.9500 . ?
C1 C2 1.382(4) . ?
C4 H16 0.9500 . ?
C4 C5 1.384(4) . ?
C4 C3 1.391(4) . ?
C12 C13 1.491(4) . ?
C5 C6 1.469(3) . ?
C6 C7 1.461(3) . ?
C7 C8 1.378(4) . ?
C39 C40 1.546(4) . ?
C26 H30 0.9500 . ?
C26 C25 1.374(4) . ?
C26 C27 1.396(4) . ?
C20 H37 0.9500 . ?
C20 C21 1.374(4) . ?
C13 C14 1.386(4) . ?
C40 C41 1.534(4) . ?
C22 H35 0.9500 . ?
C22 C21 1.389(4) . ?
C21 H36 0.9500 . ?
C15 H5A 0.9500 . ?
C15 C16 1.369(4) . ?
C15 C14 1.392(4) . ?
C31 C36 1.386(4) . ?
C31 C32 1.385(4) . ?
C17 C16 1.393(4) . ?
C2 H18 0.9500 . ?
C2 C3 1.367(4) . ?
C11 H14 0.9500 . ?
C11 C10 1.356(5) . ?
C16 H4 0.9500 . ?
C14 H6 0.9500 . ?
C36 H21 0.9500 . ?
C36 C35 1.396(4) . ?
C8 H11 0.9500 . ?
C8 C9 1.384(4) . ?
C44 C43 1.532(4) . ?
C3 H17 0.9500 . ?
C37 H8A 0.9800 . ?
C37 H8B 0.9800 . ?
C37 H8C 0.9800 . ?
C32 H25 0.9500 . ?
C32 C33 1.382(4) . ?
C10 H13 0.9500 . ?
C10 C9 1.381(5) . ?
C35 C34 1.387(5) . ?
C28 H32 0.9500 . ?
C28 C27 1.365(5) . ?
C28 C29 1.373(5) . ?
C27 H31 0.9500 . ?
C43 C42 1.525(5) . ?
C33 H24 0.9500 . ?
C33 C34 1.375(5) . ?
C9 H12 0.9500 . ?
C29 H33 0.9500 . ?
C34 H23 0.9500 . ?
C38 H27A 0.9800 . ?
C38 H27B 0.9800 . ?
C38 H27C 0.9800 . ?

loop_
_geom_torsion_atom_site_label_1
_geom_torsion_atom_site_label_2
_geom_torsion_atom_site_label_3
_geom_torsion_atom_site_label_4
_geom_torsion
_geom_torsion_site_symmetry_1
_geom_torsion_site_symmetry_2
_geom_torsion_site_symmetry_3
_geom_torsion_site_symmetry_4
_geom_torsion_publ_flag
Fe1 O1 C12 N3 7.8(3) . . . . ?
Fe1 O1 C12 C13 -169.16(17) . . . . ?
Fe1 O2 C30 N7 5.0(3) . . . . ?
Fe1 O2 C30 C31 -174.22(19) . . . . ?
Fe1 N6 N7 C30 -2.7(3) . . . . ?
Fe1 N6 C24 C23 -3.6(3) . . . . ?
Fe1 N6 C24 C25 177.23(19) . . . . ?
Fe1 N5 C23 C24 -5.6(3) . . . . ?
Fe1 N5 C23 C22 170.01(19) . . . . ?
Fe1 N5 C19 C20 -170.38(19) . . . . ?
Fe1 N2 N3 C12 -0.7(3) . . . . ?
Fe1 N2 C6 C5 9.4(3) . . . . ?
Fe1 N2 C6 C7 -168.02(19) . . . . ?
Fe1 N1 C1 C2 173.0(2) . . . . ?
Fe1 N1 C5 C4 -170.8(2) . . . . ?
Fe1 N1 C5 C6 5.5(3) . . . . ?
S1 C39 C40 F4 71.9(2) . . . . ?
S1 C39 C40 F3 -171.08(17) . . . . ?
S1 C39 C40 C41 -50.0(3) . . . . ?
S4 C44 C43 F9 -69.1(3) . . . . ?
S4 C44 C43 F10 174.5(2) . . . . ?
S4 C44 C43 C42 52.0(4) . . . . ?
F1 C39 C40 F4 -168.3(2) . . . . ?
F1 C39 C40 F3 -51.3(3) . . . . ?
F1 C39 C40 C41 69.8(3) . . . . ?
F4 C40 C41 S2 -70.0(2) . . . . ?
F4 C40 C41 F5 168.7(2) . . . . ?
F4 C40 C41 F6 52.9(3) . . . . ?
F3 C40 C41 S2 172.90(17) . . . . ?
F3 C40 C41 F5 51.6(3) . . . . ?
F3 C40 C41 F6 -64.2(3) . . . . ?
F2 C39 C40 F4 -51.4(3) . . . . ?
F2 C39 C40 F3 65.6(3) . . . . ?
F2 C39 C40 C41 -173.3(2) . . . . ?
F11 C44 C43 F9 53.6(3) . . . . ?
F11 C44 C43 F10 -62.8(3) . . . . ?
F11 C44 C43 C42 174.7(3) . . . . ?
O1 Fe1 N6 N7 -83.73(17) . . . . ?
O1 Fe1 N6 C24 92.6(2) . . . . ?
O1 Fe1 N2 N3 3.54(17) . . . . ?
O1 Fe1 N2 C6 173.8(2) . . . . ?
O1 C12 C13 C18 170.1(2) . . . . ?
O1 C12 C13 C14 -4.9(3) . . . . ?
O2 Fe1 N6 N7 3.98(16) . . . . ?
O2 Fe1 N6 C24 -179.7(2) . . . . ?
O2 Fe1 N2 N3 -83.82(18) . . . . ?
O2 Fe1 N2 C6 86.4(2) . . . . ?
O2 C30 C31 C36 -178.5(2) . . . . ?
O2 C30 C31 C32 3.0(4) . . . . ?
O6 S1 N9 S2 47.7(2) . . . . ?
O6 S1 C39 F1 169.50(17) . . . . ?
O6 S1 C39 F2 51.6(2) . . . . ?
O6 S1 C39 C40 -70.9(2) . . . . ?
F12 C44 C43 F9 169.8(2) . . . . ?
F12 C44 C43 F10 53.4(3) . . . . ?
F12 C44 C43 C42 -69.1(4) . . . . ?
O5 S1 N9 S2 -175.23(15) . . . . ?
O5 S1 C39 F1 44.2(2) . . . . ?
O5 S1 C39 F2 -73.7(2) . . . . ?
O5 S1 C39 C40 163.73(19) . . . . ?
N6 N7 C30 O2 -1.8(3) . . . . ?
N6 N7 C30 C31 177.4(2) . . . . ?
N6 C24 C23 N5 5.8(3) . . . . ?
N6 C24 C23 C22 -169.6(2) . . . . ?
N6 C24 C25 N8 28.5(4) . . . . ?
N6 C24 C25 C26 -147.4(3) . . . . ?
O8 S2 N9 S1 -45.1(2) . . . . ?
O8 S2 C41 F5 -173.23(17) . . . . ?
O8 S2 C41 F6 -55.6(2) . . . . ?
O8 S2 C41 C40 66.4(2) . . . . ?
N5 Fe1 N6 N7 -175.80(18) . . . . ?
N5 Fe1 N6 C24 0.5(2) . . . . ?
N5 Fe1 N2 N3 93.86(18) . . . . ?
N5 Fe1 N2 C6 -95.9(2) . . . . ?
N5 C23 C22 C21 2.2(4) . . . . ?
N5 C19 C20 C21 0.4(4) . . . . ?
F9 C43 C42 S3 68.0(3) . . . . ?
F9 C43 C42 F8 -174.0(3) . . . . ?
F9 C43 C42 F7 -58.0(4) . . . . ?
N2 N3 C12 O1 -5.0(3) . . . . ?
N2 N3 C12 C13 172.0(2) . . . . ?
N2 C6 C7 N4 -30.6(4) . . . . ?
N2 C6 C7 C8 146.6(3) . . . . ?
O3 C17 C16 C15 -178.3(3) . . . . ?
N1 Fe1 N6 N7 94.01(18) . . . . ?
N1 Fe1 N6 C24 -89.7(2) . . . . ?
N1 Fe1 N2 N3 -175.42(19) . . . . ?
N1 Fe1 N2 C6 -5.16(19) . . . . ?
N1 C1 C2 C3 -2.3(4) . . . . ?
N1 C5 C6 N2 -9.3(3) . . . . ?
N1 C5 C6 C7 168.1(2) . . . . ?
N7 N6 C24 C23 172.5(2) . . . . ?
N7 N6 C24 C25 -6.7(4) . . . . ?
N7 C30 C31 C36 2.2(4) . . . . ?
N7 C30 C31 C32 -176.2(2) . . . . ?
F10 C43 C42 S3 -175.0(3) . . . . ?
F10 C43 C42 F8 -57.1(4) . . . . ?
F10 C43 C42 F7 58.9(4) . . . . ?
O7 S2 N9 S1 178.21(16) . . . . ?
O7 S2 C41 F5 -47.3(2) . . . . ?
O7 S2 C41 F6 70.3(2) . . . . ?
O7 S2 C41 C40 -167.72(19) . . . . ?
N4 C7 C8 C9 -0.9(4) . . . . ?
N4 C11 C10 C9 -0.4(4) . . . . ?
O4 C35 C34 C33 -179.4(3) . . . . ?
N3 N2 C6 C5 179.2(2) . . . . ?
N3 N2 C6 C7 1.8(4) . . . . ?
N3 C12 C13 C18 -7.0(4) . . . . ?
N3 C12 C13 C14 178.0(2) . . . . ?
O9 S3 N10 S4 51.1(2) . . . . ?
O9 S3 C42 F8 172.2(2) . . . . ?
O9 S3 C42 F7 56.4(3) . . . . ?
O9 S3 C42 C43 -69.5(3) . . . . ?
O10 S3 N10 S4 -172.57(18) . . . . ?
O10 S3 C42 F8 45.2(3) . . . . ?
O10 S3 C42 F7 -70.6(3) . . . . ?
O10 S3 C42 C43 163.5(3) . . . . ?
O11 S4 N10 S3 -50.2(2) . . . . ?
O11 S4 C44 F11 -52.4(2) . . . . ?
O11 S4 C44 F12 -168.5(2) . . . . ?
O11 S4 C44 C43 70.2(3) . . . . ?
N9 S1 C39 F1 -69.19(19) . . . . ?
N9 S1 C39 F2 172.94(19) . . . . ?
N9 S1 C39 C40 50.4(2) . . . . ?
N9 S2 C41 F5 66.00(19) . . . . ?
N9 S2 C41 F6 -176.36(18) . . . . ?
N9 S2 C41 C40 -54.4(2) . . . . ?
C24 N6 N7 C30 -179.0(2) . . . . ?
C24 C23 C22 C21 177.2(2) . . . . ?
C23 N5 C19 C20 2.2(4) . . . . ?
C23 C24 C25 N8 -150.5(2) . . . . ?
C23 C24 C25 C26 33.6(4) . . . . ?
C23 C22 C21 C20 0.4(4) . . . . ?
N10 S4 C44 F11 -173.5(2) . . . . ?
N10 S4 C44 F12 70.4(2) . . . . ?
N10 S4 C44 C43 -50.9(3) . . . . ?
N10 S3 C42 F8 -66.5(2) . . . . ?
N10 S3 C42 F7 177.8(3) . . . . ?
N10 S3 C42 C43 51.9(3) . . . . ?
O12 S4 N10 S3 174.28(19) . . . . ?
O12 S4 C44 F11 72.4(2) . . . . ?
O12 S4 C44 F12 -43.6(3) . . . . ?
O12 S4 C44 C43 -165.0(2) . . . . ?
C30 C31 C36 C35 -177.6(2) . . . . ?
C30 C31 C32 C33 178.8(3) . . . . ?
C18 C13 C14 C15 -1.2(4) . . . . ?
C18 C17 C16 C15 -0.6(5) . . . . ?
C19 N5 C23 C24 -179.1(2) . . . . ?
C19 N5 C23 C22 -3.4(3) . . . . ?
C19 C20 C21 C22 -1.7(4) . . . . ?
C1 N1 C5 C4 3.5(4) . . . . ?
C1 N1 C5 C6 179.8(2) . . . . ?
C1 C2 C3 C4 2.1(4) . . . . ?
C4 C5 C6 N2 166.8(3) . . . . ?
C4 C5 C6 C7 -15.8(4) . . . . ?
C12 C13 C14 C15 173.7(2) . . . . ?
C5 N1 C1 C2 -0.5(4) . . . . ?
C5 C4 C3 C2 0.8(4) . . . . ?
C5 C6 C7 N4 152.3(2) . . . . ?
C5 C6 C7 C8 -30.5(4) . . . . ?
C6 N2 N3 C12 -170.7(2) . . . . ?
C6 C7 C8 C9 -178.1(3) . . . . ?
C7 N4 C11 C10 -1.0(4) . . . . ?
C7 C8 C9 C10 -0.4(5) . . . . ?
C39 S1 N9 S2 -65.49(18) . . . . ?
C39 C40 C41 S2 51.9(3) . . . . ?
C39 C40 C41 F5 -69.4(3) . . . . ?
C39 C40 C41 F6 174.9(2) . . . . ?
C13 C18 C17 O3 176.9(3) . . . . ?
C13 C18 C17 C16 -0.5(4) . . . . ?
C25 C24 C23 N5 -175.0(2) . . . . ?
C25 C24 C23 C22 9.5(4) . . . . ?
C25 N8 C29 C28 0.3(5) . . . . ?
C25 C26 C27 C28 -0.5(4) . . . . ?
C31 C36 C35 O4 178.3(3) . . . . ?
C31 C36 C35 C34 -0.9(4) . . . . ?
C31 C32 C33 C34 -1.5(5) . . . . ?
C41 S2 N9 S1 67.61(18) . . . . ?
C17 C18 C13 C12 -173.4(2) . . . . ?
C17 C18 C13 C14 1.4(4) . . . . ?
C11 N4 C7 C6 179.0(2) . . . . ?
C11 N4 C7 C8 1.6(4) . . . . ?
C11 C10 C9 C8 1.0(5) . . . . ?
C16 C15 C14 C13 0.1(4) . . . . ?
C14 C15 C16 C17 0.8(5) . . . . ?
C36 C31 C32 C33 0.4(4) . . . . ?
C36 C35 C34 C33 -0.2(5) . . . . ?
C44 S4 N10 S3 63.1(2) . . . . ?
C44 C43 C42 S3 -53.0(4) . . . . ?
C44 C43 C42 F8 65.0(4) . . . . ?
C44 C43 C42 F7 -179.0(3) . . . . ?
C3 C4 C5 N1 -3.6(4) . . . . ?
C3 C4 C5 C6 -179.4(3) . . . . ?
C37 O3 C17 C18 5.3(4) . . . . ?
C37 O3 C17 C16 -177.1(3) . . . . ?
C32 C31 C36 C35 0.8(4) . . . . ?
C32 C33 C34 C35 1.4(5) . . . . ?
C27 C26 C25 C24 178.1(3) . . . . ?
C27 C26 C25 N8 2.6(4) . . . . ?
C27 C28 C29 N8 1.7(5) . . . . ?
C29 N8 C25 C24 -178.3(3) . . . . ?
C29 N8 C25 C26 -2.4(4) . . . . ?
C29 C28 C27 C26 -1.5(5) . . . . ?
C38 O4 C35 C36 5.5(4) . . . . ?
C38 O4 C35 C34 -175.3(3) . . . . ?
C42 S3 N10 S4 -63.2(2) . . . . ?
